data_8106314
loop_
_publ_author_name
'Wang, Zhe'
'Hong, Wei'
'Wang, Hao'

_publ_section_title
;
 Crystal structure of methyl
 2-((4-((2-nitrophenoxy)methyl)-1H-1,2,3-triazol-1-yl)methyl) benzoate,
 C18H16N4O5
;
_journal_issue 5
_journal_name_full 'Zeitschrift f\"ur Kristallographie - New Crystal Structures'
_journal_page_first 831
_journal_page_last 832
_journal_paper_doi 10.1515/ncrs-2018-0041
_journal_volume 233
_journal_year 2018
_chemical_formula_moiety 'C18 H16 N4 O5'
_chemical_formula_sum 'C18 H16 N4 O5'
_chemical_formula_weight 368.35
_chemical_name_systematic
; 
Crystal structure of methyl 2-((4-((2-nitrophenoxy)methyl)-1H-1,2,3-triazol-1-yl)
methyl)benzoate
;
_space_group_crystal_system triclinic
_space_group_IT_number 2
_space_group_name_Hall '-P 1'
_space_group_name_H-M_alt 'P -1'
_atom_sites_solution_hydrogens geom
_cell_angle_alpha 102.046(3)
_cell_angle_beta 97.453(3)
_cell_angle_gamma 99.280(3)
_cell_formula_units_Z 2
_cell_length_a 8.4076(6)
_cell_length_b 8.6630(5)
_cell_length_c 12.0763(8)
_cell_measurement_reflns_used 8932
_cell_measurement_temperature 150(2)
_cell_measurement_theta_max 24.083
_cell_measurement_theta_min 2.193
_cell_volume 836.70(10)
_computing_cell_refinement 'Bruker SAINT'
_computing_data_collection 'Bruker APEX2'
_computing_data_reduction 'Bruker SAINT'
_computing_molecular_graphics 'Bruker SHELXTL'
_computing_publication_material 'Bruker SHELXTL'
_computing_structure_refinement 'SHELXL-2018/1 (Sheldrick, 2018)'
_computing_structure_solution SHELXS-2018
_diffrn_ambient_temperature 150(2)
_diffrn_measured_fraction_theta_full 0.999
_diffrn_measured_fraction_theta_max 0.999
_diffrn_measurement_device_type Bruker?Smart?Apex?CCD?area?detector
_diffrn_radiation_type MoK\a
_diffrn_radiation_wavelength 0.71073
_diffrn_reflns_av_R_equivalents 0.0433
_diffrn_reflns_av_unetI/netI 0.0333
_diffrn_reflns_Laue_measured_fraction_full 0.999
_diffrn_reflns_Laue_measured_fraction_max 0.999
_diffrn_reflns_limit_h_max 9
_diffrn_reflns_limit_h_min -9
_diffrn_reflns_limit_k_max 10
_diffrn_reflns_limit_k_min -10
_diffrn_reflns_limit_l_max 14
_diffrn_reflns_limit_l_min -14
_diffrn_reflns_number 13503
_diffrn_reflns_point_group_measured_fraction_full 0.999
_diffrn_reflns_point_group_measured_fraction_max 0.999
_diffrn_reflns_theta_full 25.009
_diffrn_reflns_theta_max 25.009
_diffrn_reflns_theta_min 2.451
_exptl_absorpt_coefficient_mu 0.109
_exptl_absorpt_correction_T_max 0.9881
_exptl_absorpt_correction_T_min 0.9658
_exptl_absorpt_correction_type multi-scan
_exptl_absorpt_process_details 'SADABS; Bruker, 2000'
_exptl_crystal_colour colorless
_exptl_crystal_density_diffrn 1.462
_exptl_crystal_density_method 'not measured'
_exptl_crystal_description block
_exptl_crystal_F_000 384
_exptl_crystal_size_max 0.320
_exptl_crystal_size_mid 0.230
_exptl_crystal_size_min 0.110
_refine_diff_density_max 0.176
_refine_diff_density_min -0.272
_refine_diff_density_rms 0.054
_refine_ls_extinction_coef .
_refine_ls_extinction_method none
_refine_ls_goodness_of_fit_ref 1.022
_refine_ls_hydrogen_treatment constr
_refine_ls_matrix_type full
_refine_ls_number_parameters 245
_refine_ls_number_reflns 2945
_refine_ls_number_restraints 0
_refine_ls_restrained_S_all 1.022
_refine_ls_R_factor_all 0.0561
_refine_ls_R_factor_gt 0.0396
_refine_ls_shift/su_max 0.000
_refine_ls_shift/su_mean 0.000
_refine_ls_structure_factor_coef Fsqd
_refine_ls_weighting_details 'w=1/[\s^2^(Fo^2^)+(0.0478P)^2^+0.2664P] where P=(Fo^2^+2Fc^2^)/3'
_refine_ls_weighting_scheme calc
_refine_ls_wR_factor_gt 0.0895
_refine_ls_wR_factor_ref 0.0972
_reflns_Friedel_coverage 0.000
_reflns_Friedel_fraction_full .
_reflns_Friedel_fraction_max .
_reflns_number_gt 2345
_reflns_number_total 2945
_reflns_threshold_expression 'I > 2\s(I)'
_cod_data_source_file suppl_ncrs-2018-0041_suppl.cif
_cod_data_source_block 40-1-NEW
_cod_database_code 8106314
_shelx_space_group_comment
;
The symmetry employed for this shelxl refinement is uniquely defined
by the following loop, which should always be used as a source of
symmetry information in preference to the above space-group names.
They are only intended as comments.
;
_shelx_estimated_absorpt_t_min 0.966
_shelx_estimated_absorpt_t_max 0.988

loop_
_space_group_symop_operation_xyz
'x, y, z'
'-x, -y, -z'

loop_
_atom_site_label
_atom_site_type_symbol
_atom_site_fract_x
_atom_site_fract_y
_atom_site_fract_z
_atom_site_U_iso_or_equiv
_atom_site_adp_type
_atom_site_occupancy
_atom_site_site_symmetry_order
_atom_site_calc_flag
_atom_site_refinement_flags_posn
_atom_site_refinement_flags_adp
_atom_site_refinement_flags_occupancy
_atom_site_disorder_assembly
_atom_site_disorder_group
C1 C -0.3210(2) 0.8863(2) 1.04268(17) 0.0349(5) Uani 1 1 d . . . . .
H1A H -0.431627 0.856403 0.997580 0.052 Uiso 1 1 calc R U . . .
H1B H -0.278612 1.000848 1.050113 0.052 Uiso 1 1 calc R U . . .
H1C H -0.324308 0.865645 1.119186 0.052 Uiso 1 1 calc R U . . .
C2 C -0.0615(2) 0.8167(2) 1.03980(15) 0.0240(4) Uani 1 1 d . . . . .
C3 C 0.0425(2) 0.71685(19) 0.97706(14) 0.0219(4) Uani 1 1 d . . . . .
C4 C 0.1719(2) 0.6819(2) 1.04606(15) 0.0264(4) Uani 1 1 d . . . . .
H4 H 0.187706 0.721566 1.126997 0.032 Uiso 1 1 calc R U . . .
C5 C 0.2774(2) 0.5908(2) 0.99898(16) 0.0292(4) Uani 1 1 d . . . . .
H5 H 0.364446 0.567103 1.047063 0.035 Uiso 1 1 calc R U . . .
C6 C 0.2552(2) 0.5342(2) 0.88113(16) 0.0296(4) Uani 1 1 d . . . . .
H6 H 0.327278 0.471368 0.847905 0.036 Uiso 1 1 calc R U . . .
C7 C 0.1277(2) 0.5691(2) 0.81122(15) 0.0258(4) Uani 1 1 d . . . . .
H7 H 0.113860 0.529653 0.730344 0.031 Uiso 1 1 calc R U . . .
C8 C 0.0199(2) 0.66052(19) 0.85714(14) 0.0202(4) Uani 1 1 d . . . . .
C9 C -0.1165(2) 0.6972(2) 0.77758(14) 0.0231(4) Uani 1 1 d . . . . .
H9A H -0.216805 0.615541 0.769888 0.028 Uiso 1 1 calc R U . . .
H9B H -0.139697 0.803522 0.812238 0.028 Uiso 1 1 calc R U . . .
C10 C 0.0344(2) 0.8044(2) 0.63306(14) 0.0205(4) Uani 1 1 d . . . . .
H10 H 0.110293 0.893324 0.681834 0.025 Uiso 1 1 calc R U . . .
C11 C 0.01394(19) 0.75617(18) 0.51664(14) 0.0175(4) Uani 1 1 d . . . . .
C12 C 0.1035(2) 0.82741(19) 0.43488(14) 0.0207(4) Uani 1 1 d . . . . .
H12A H 0.168895 0.752944 0.397466 0.025 Uiso 1 1 calc R U . . .
H12B H 0.026447 0.852292 0.374834 0.025 Uiso 1 1 calc R U . . .
C13 C 0.31234(19) 1.06010(19) 0.45574(14) 0.0185(4) Uani 1 1 d . . . . .
C14 C 0.3213(2) 1.0217(2) 0.33959(15) 0.0242(4) Uani 1 1 d . . . . .
H14 H 0.249872 0.929780 0.290471 0.029 Uiso 1 1 calc R U . . .
C15 C 0.4333(2) 1.1157(2) 0.29442(16) 0.0304(4) Uani 1 1 d . . . . .
H15 H 0.438301 1.086836 0.214794 0.036 Uiso 1 1 calc R U . . .
C16 C 0.5378(2) 1.2509(2) 0.36352(17) 0.0313(5) Uani 1 1 d . . . . .
H16 H 0.613219 1.315591 0.331656 0.038 Uiso 1 1 calc R U . . .
C17 C 0.5313(2) 1.2906(2) 0.47893(16) 0.0278(4) Uani 1 1 d . . . . .
H17 H 0.603260 1.382802 0.527272 0.033 Uiso 1 1 calc R U . . .
C18 C 0.42052(19) 1.19703(19) 0.52509(14) 0.0201(4) Uani 1 1 d . . . . .
O1 O -0.01300(17) 0.90989(17) 1.13160(12) 0.0415(4) Uani 1 1 d . . . . .
O2 O -0.21560(14) 0.79185(14) 0.98537(10) 0.0283(3) Uani 1 1 d . . . . .
O3 O 0.20752(13) 0.97190(13) 0.50510(9) 0.0219(3) Uani 1 1 d . . . . .
O4 O 0.30660(17) 1.19395(16) 0.69004(11) 0.0371(3) Uani 1 1 d . . . . .
O5 O 0.54414(18) 1.33980(18) 0.70737(12) 0.0491(4) Uani 1 1 d . . . . .
N1 N -0.07676(16) 0.69827(16) 0.66396(11) 0.0194(3) Uani 1 1 d . . . . .
N2 N -0.16297(16) 0.58914(16) 0.57133(12) 0.0211(3) Uani 1 1 d . . . . .
N3 N -0.10834(16) 0.62464(16) 0.48047(12) 0.0210(3) Uani 1 1 d . . . . .
N4 N 0.42263(18) 1.24631(17) 0.64845(13) 0.0261(4) Uani 1 1 d . . . . .

loop_
_atom_site_aniso_label
_atom_site_aniso_U_11
_atom_site_aniso_U_22
_atom_site_aniso_U_33
_atom_site_aniso_U_23
_atom_site_aniso_U_13
_atom_site_aniso_U_12
C1 0.0347(11) 0.0418(12) 0.0333(11) 0.0094(9) 0.0142(9) 0.0150(9)
C2 0.0281(10) 0.0210(9) 0.0219(10) 0.0056(7) 0.0037(7) 0.0011(8)
C3 0.0250(9) 0.0174(8) 0.0217(9) 0.0048(7) 0.0036(7) -0.0005(7)
C4 0.0322(10) 0.0230(9) 0.0198(9) 0.0032(7) -0.0012(7) 0.0005(8)
C5 0.0287(10) 0.0295(10) 0.0284(10) 0.0078(8) -0.0018(8) 0.0066(8)
C6 0.0304(10) 0.0287(10) 0.0321(11) 0.0070(8) 0.0083(8) 0.0098(8)
C7 0.0301(10) 0.0250(9) 0.0204(9) 0.0040(7) 0.0039(7) 0.0021(8)
C8 0.0228(9) 0.0161(8) 0.0200(9) 0.0051(7) 0.0036(7) -0.0021(7)
C9 0.0230(9) 0.0269(9) 0.0193(9) 0.0063(7) 0.0055(7) 0.0019(7)
C10 0.0190(8) 0.0192(8) 0.0204(9) 0.0040(7) -0.0001(7) -0.0010(7)
C11 0.0168(8) 0.0154(8) 0.0195(9) 0.0035(7) 0.0015(6) 0.0033(7)
C12 0.0215(9) 0.0195(8) 0.0187(9) 0.0025(7) 0.0010(7) 0.0014(7)
C13 0.0160(8) 0.0195(8) 0.0225(9) 0.0089(7) 0.0026(7) 0.0060(7)
C14 0.0238(9) 0.0258(9) 0.0225(10) 0.0053(7) 0.0026(7) 0.0052(8)
C15 0.0283(10) 0.0420(11) 0.0272(10) 0.0150(9) 0.0110(8) 0.0109(9)
C16 0.0214(9) 0.0388(11) 0.0417(12) 0.0228(9) 0.0114(8) 0.0069(8)
C17 0.0171(9) 0.0260(9) 0.0406(12) 0.0125(8) 0.0002(8) 0.0024(8)
C18 0.0173(8) 0.0213(9) 0.0218(9) 0.0063(7) 0.0005(7) 0.0053(7)
O1 0.0421(8) 0.0408(8) 0.0308(8) -0.0128(6) -0.0001(6) 0.0098(7)
O2 0.0275(7) 0.0329(7) 0.0248(7) 0.0045(5) 0.0067(5) 0.0074(6)
O3 0.0243(6) 0.0199(6) 0.0185(6) 0.0036(5) 0.0035(5) -0.0032(5)
O4 0.0431(8) 0.0387(8) 0.0239(7) 0.0018(6) 0.0086(6) -0.0033(7)
O5 0.0421(9) 0.0496(9) 0.0355(9) -0.0069(7) -0.0089(7) -0.0142(7)
N1 0.0199(7) 0.0205(7) 0.0159(7) 0.0036(6) 0.0005(6) 0.0012(6)
N2 0.0209(7) 0.0205(7) 0.0193(8) 0.0038(6) 0.0002(6) 0.0004(6)
N3 0.0213(8) 0.0206(7) 0.0196(8) 0.0050(6) 0.0017(6) 0.0014(6)
N4 0.0277(8) 0.0212(8) 0.0255(8) 0.0029(6) -0.0025(7) 0.0026(7)

loop_
_atom_type_symbol
_atom_type_description
_atom_type_scat_dispersion_real
_atom_type_scat_dispersion_imag
_atom_type_scat_source
C C 0.0033 0.0016 'International Tables Vol C Tables 4.2.6.8 and 6.1.1.4'
H H 0.0000 0.0000 'International Tables Vol C Tables 4.2.6.8 and 6.1.1.4'
N N 0.0061 0.0033 'International Tables Vol C Tables 4.2.6.8 and 6.1.1.4'
O O 0.0106 0.0060 'International Tables Vol C Tables 4.2.6.8 and 6.1.1.4'

loop_
_geom_angle_atom_site_label_1
_geom_angle_atom_site_label_2
_geom_angle_atom_site_label_3
_geom_angle
_geom_angle_site_symmetry_1
_geom_angle_site_symmetry_3
O2 C1 H1A 109.5 . .
O2 C1 H1B 109.5 . .
H1A C1 H1B 109.5 . .
O2 C1 H1C 109.5 . .
H1A C1 H1C 109.5 . .
H1B C1 H1C 109.5 . .
O1 C2 O2 122.57(16) . .
O1 C2 C3 123.65(17) . .
O2 C2 C3 113.77(14) . .
C4 C3 C8 119.69(16) . .
C4 C3 C2 115.35(16) . .
C8 C3 C2 124.95(16) . .
C5 C4 C3 121.24(17) . .
C5 C4 H4 119.4 . .
C3 C4 H4 119.4 . .
C4 C5 C6 119.35(17) . .
C4 C5 H5 120.3 . .
C6 C5 H5 120.3 . .
C5 C6 C7 120.10(17) . .
C5 C6 H6 120.0 . .
C7 C6 H6 120.0 . .
C6 C7 C8 121.39(17) . .
C6 C7 H7 119.3 . .
C8 C7 H7 119.3 . .
C7 C8 C3 118.23(16) . .
C7 C8 C9 119.63(15) . .
C3 C8 C9 122.14(15) . .
N1 C9 C8 112.76(14) . .
N1 C9 H9A 109.0 . .
C8 C9 H9A 109.0 . .
N1 C9 H9B 109.0 . .
C8 C9 H9B 109.0 . .
H9A C9 H9B 107.8 . .
N1 C10 C11 104.80(14) . .
N1 C10 H10 127.6 . .
C11 C10 H10 127.6 . .
N3 C11 C10 108.83(14) . .
N3 C11 C12 122.02(14) . .
C10 C11 C12 129.15(14) . .
O3 C12 C11 104.42(13) . .
O3 C12 H12A 110.9 . .
C11 C12 H12A 110.9 . .
O3 C12 H12B 110.9 . .
C11 C12 H12B 110.9 . .
H12A C12 H12B 108.9 . .
O3 C13 C14 123.51(14) . .
O3 C13 C18 118.86(14) . .
C14 C13 C18 117.62(15) . .
C15 C14 C13 120.76(16) . .
C15 C14 H14 119.6 . .
C13 C14 H14 119.6 . .
C16 C15 C14 120.96(17) . .
C16 C15 H15 119.5 . .
C14 C15 H15 119.5 . .
C17 C16 C15 119.16(16) . .
C17 C16 H16 120.4 . .
C15 C16 H16 120.4 . .
C16 C17 C18 120.37(17) . .
C16 C17 H17 119.8 . .
C18 C17 H17 119.8 . .
C17 C18 C13 121.13(16) . .
C17 C18 N4 116.97(15) . .
C13 C18 N4 121.90(14) . .
C2 O2 C1 115.80(14) . .
C13 O3 C12 118.56(12) . .
N2 N1 C10 110.68(13) . .
N2 N1 C9 120.38(13) . .
C10 N1 C9 128.81(14) . .
N3 N2 N1 107.40(13) . .
N2 N3 C11 108.29(13) . .
O4 N4 O5 122.18(15) . .
O4 N4 C18 119.98(14) . .
O5 N4 C18 117.84(15) . .

loop_
_geom_bond_atom_site_label_1
_geom_bond_atom_site_label_2
_geom_bond_distance
_geom_bond_site_symmetry_2
C1 O2 1.446(2) .
C1 H1A 0.9800 .
C1 H1B 0.9800 .
C1 H1C 0.9800 .
C2 O1 1.204(2) .
C2 O2 1.337(2) .
C2 C3 1.493(3) .
C3 C4 1.395(2) .
C3 C8 1.405(2) .
C4 C5 1.379(3) .
C4 H4 0.9500 .
C5 C6 1.382(3) .
C5 H5 0.9500 .
C6 C7 1.389(3) .
C6 H6 0.9500 .
C7 C8 1.391(2) .
C7 H7 0.9500 .
C8 C9 1.516(2) .
C9 N1 1.455(2) .
C9 H9A 0.9900 .
C9 H9B 0.9900 .
C10 N1 1.347(2) .
C10 C11 1.360(2) .
C10 H10 0.9500 .
C11 N3 1.358(2) .
C11 C12 1.490(2) .
C12 O3 1.4361(19) .
C12 H12A 0.9900 .
C12 H12B 0.9900 .
C13 O3 1.3510(19) .
C13 C14 1.387(2) .
C13 C18 1.406(2) .
C14 C15 1.385(2) .
C14 H14 0.9500 .
C15 C16 1.382(3) .
C15 H15 0.9500 .
C16 C17 1.375(3) .
C16 H16 0.9500 .
C17 C18 1.384(2) .
C17 H17 0.9500 .
C18 N4 1.458(2) .
O4 N4 1.2204(19) .
O5 N4 1.2288(18) .
N1 N2 1.3408(19) .
N2 N3 1.3174(19) .

loop_
_geom_torsion_atom_site_label_1
_geom_torsion_atom_site_label_2
_geom_torsion_atom_site_label_3
_geom_torsion_atom_site_label_4
_geom_torsion
_geom_torsion_site_symmetry_1
_geom_torsion_site_symmetry_2
_geom_torsion_site_symmetry_3
_geom_torsion_site_symmetry_4
O1 C2 C3 C4 26.7(3) . . . .
O2 C2 C3 C4 -152.41(15) . . . .
O1 C2 C3 C8 -152.28(18) . . . .
O2 C2 C3 C8 28.6(2) . . . .
C8 C3 C4 C5 -0.9(2) . . . .
C2 C3 C4 C5 -179.96(15) . . . .
C3 C4 C5 C6 0.5(3) . . . .
C4 C5 C6 C7 0.0(3) . . . .
C5 C6 C7 C8 -0.1(3) . . . .
C6 C7 C8 C3 -0.3(2) . . . .
C6 C7 C8 C9 179.35(15) . . . .
C4 C3 C8 C7 0.8(2) . . . .
C2 C3 C8 C7 179.71(16) . . . .
C4 C3 C8 C9 -178.84(15) . . . .
C2 C3 C8 C9 0.1(2) . . . .
C7 C8 C9 N1 -27.1(2) . . . .
C3 C8 C9 N1 152.50(15) . . . .
N1 C10 C11 N3 0.50(18) . . . .
N1 C10 C11 C12 -179.72(16) . . . .
N3 C11 C12 O3 173.76(14) . . . .
C10 C11 C12 O3 -6.0(2) . . . .
O3 C13 C14 C15 -179.01(16) . . . .
C18 C13 C14 C15 0.0(2) . . . .
C13 C14 C15 C16 -0.6(3) . . . .
C14 C15 C16 C17 0.9(3) . . . .
C15 C16 C17 C18 -0.5(3) . . . .
C16 C17 C18 C13 -0.1(3) . . . .
C16 C17 C18 N4 179.34(15) . . . .
O3 C13 C18 C17 179.40(15) . . . .
C14 C13 C18 C17 0.4(2) . . . .
O3 C13 C18 N4 0.0(2) . . . .
C14 C13 C18 N4 -179.04(15) . . . .
O1 C2 O2 C1 1.1(2) . . . .
C3 C2 O2 C1 -179.82(14) . . . .
C14 C13 O3 C12 2.3(2) . . . .
C18 C13 O3 C12 -176.70(14) . . . .
C11 C12 O3 C13 176.39(13) . . . .
C11 C10 N1 N2 -0.18(18) . . . .
C11 C10 N1 C9 -175.87(15) . . . .
C8 C9 N1 N2 115.58(16) . . . .
C8 C9 N1 C10 -69.1(2) . . . .
C10 N1 N2 N3 -0.21(18) . . . .
C9 N1 N2 N3 175.90(14) . . . .
N1 N2 N3 C11 0.52(17) . . . .
C10 C11 N3 N2 -0.64(18) . . . .
C12 C11 N3 N2 179.55(14) . . . .
C17 C18 N4 O4 163.02(16) . . . .
C13 C18 N4 O4 -17.5(2) . . . .
C17 C18 N4 O5 -17.5(2) . . . .
C13 C18 N4 O5 161.95(16) . . . .
